data_1000402
loop_
_publ_author_name
'Laligant, Y'
'Pannetier, J'
'Labbe, P'
'Ferey, G'

_publ_section_title
;
A new refinement of the crystal structure of the inverse Weberite Fe2
F5 (H2 O)2
;
_journal_coden_ASTM JSSCBI
_journal_name_full 'Journal of Solid State Chemistry'
_journal_page_first 274
_journal_page_last 277
_journal_paper_doi 10.1016/0022-4596(86)90240-9
_journal_volume 62
_journal_year 1986
_chemical_formula_structural 'Fe2 F5 (H2 O)2'
_chemical_formula_sum 'F5 Fe2 H4 O2'
_chemical_name_systematic 'Iron iron(III) fluoride dihydrate'
_space_group_IT_number 74
_symmetry_cell_setting orthorhombic
_symmetry_Int_Tables_number 74
_symmetry_space_group_name_Hall '-I 2b 2'
_symmetry_space_group_name_H-M 'I m m a'
_cell_angle_alpha 90
_cell_angle_beta 90
_cell_angle_gamma 90
_cell_formula_units_Z 4
_cell_length_a 7.477(1)
_cell_length_b 10.862(2)
_cell_length_c 6.652(1)
_cell_volume 540.2
_exptl_crystal_density_meas 2.95
_refine_ls_R_factor_all 0.029
_cod_original_formula_sum 'H4 F5 Fe2 O2'
_cod_database_code 1000402

loop_
_symmetry_equiv_pos_as_xyz
x,y,z
x,-y,-z
x,1/2+y,-z
x,1/2-y,z
-x,-y,-z
-x,y,z
-x,1/2-y,z
-x,1/2+y,-z
1/2+x,1/2+y,1/2+z
1/2+x,1/2-y,1/2-z
1/2+x,y,1/2-z
1/2+x,-y,1/2+z
1/2-x,1/2-y,1/2-z
1/2-x,1/2+y,1/2+z
1/2-x,-y,1/2+z
1/2-x,y,1/2-z

loop_
_atom_site_aniso_label
_atom_site_aniso_U_11
_atom_site_aniso_U_12
_atom_site_aniso_U_13
_atom_site_aniso_U_22
_atom_site_aniso_U_23
_atom_site_aniso_U_33
Fe1 0.0081(5) 0. 0. 0.0103(6) -0.0031(6) 0.0172(7)
Fe2 0.0057(4) 0. -0.0012(5) 0.0075(5) 0. 0.0151(7)
F1 0.0121(11) -0.0044(9) 0.0015(10) 0.0167(12) -0.0083(12) 0.0273(16)
F2 0.0061(20) 0. 0. 0.0201(26) 0. 0.0205(29)
O1 0.0205(21) 0. 0. 0.0354(27) 0.0059(22) 0.0154(27)

loop_
_atom_site_label
_atom_site_type_symbol
_atom_site_symmetry_multiplicity
_atom_site_Wyckoff_symbol
_atom_site_fract_x
_atom_site_fract_y
_atom_site_fract_z
_atom_site_occupancy
_atom_site_attached_hydrogens
_atom_site_calc_flag
Fe1 Fe2+ 4 a 0. 0. 0. 1. 0 d
Fe2 Fe3+ 4 c 0.25 0.25 0.25 1. 0 d
F1 F1- 16 j 0.2024(3) 0.1252(2) 0.0544(4) 1. 0 d
F2 F1- 4 e 0. 0.25 0.3343(8) 1. 0 d
O1 O2- 8 h 0.5 0.5690(5) 0.2034(8) 1. 2 d

loop_
_atom_type_symbol
_atom_type_oxidation_number
Fe2+ 2.000
Fe3+ 3.000
F1- -1.000
O2- -2.000
H1+ 1.000
